data_7118498
loop_
_publ_author_name
'Ramakrishna, Isai'
'Sahoo, Harekrishna'
'Baidya, Mahiuddin'

_publ_section_title
;
 Br\/onsted acid mediated N-O bond cleavage for \a-amination of ketones
 through the aromatic nitroso aldol reaction.
;
_journal_issue 15
_journal_name_full 'Chemical communications (Cambridge, England)'
_journal_page_first 3215
_journal_page_last 3218
_journal_paper_doi 10.1039/c5cc10102f
_journal_volume 52
_journal_year 2016
_chemical_formula_moiety 'C15 H15 N O'
_chemical_formula_sum 'C15 H15 N O'
_chemical_formula_weight 225.28
_space_group_crystal_system monoclinic
_space_group_IT_number 14
_space_group_name_Hall '-P 2yn'
_space_group_name_H-M_alt 'P 1 21/n 1'
_symmetry_space_group_name_Hall '-P 2yn'
_symmetry_space_group_name_H-M 'P 1 21/n 1'
_atom_sites_solution_hydrogens mixed
_audit_creation_method SHELXL-2014/7
_audit_update_record
;
2015-12-05 deposited with the CCDC.
2016-01-18 downloaded from the CCDC.
;
_cell_angle_alpha 90
_cell_angle_beta 95.037(2)
_cell_angle_gamma 90
_cell_formula_units_Z 4
_cell_length_a 8.9551(4)
_cell_length_b 9.4163(6)
_cell_length_c 14.8711(9)
_cell_measurement_reflns_used 2967
_cell_measurement_temperature 296(2)
_cell_measurement_theta_max 25.26
_cell_measurement_theta_min 2.56
_cell_volume 1249.15(12)
_computing_cell_refinement 'Bruker SAINT'
_computing_data_collection 'Bruker APEX2'
_computing_data_reduction 'Bruker SAINT'
_computing_molecular_graphics 'Bruker SHELXTL'
_computing_publication_material 'Bruker SHELXTL'
_computing_structure_refinement 'SHELXL-2014/7 (Sheldrick, 2014)'
_computing_structure_solution 'SHELXS-97 (Sheldrick 2008)'
_diffrn_ambient_temperature 296(2)
_diffrn_measured_fraction_theta_full 0.999
_diffrn_measured_fraction_theta_max 0.999
_diffrn_measurement_device_type 'Bruker APEX-II CCD'
_diffrn_measurement_method '\f and \w scans'
_diffrn_radiation_type MoK\a
_diffrn_radiation_wavelength 0.71073
_diffrn_reflns_av_R_equivalents 0.0497
_diffrn_reflns_av_unetI/netI 0.0336
_diffrn_reflns_laue_measured_fraction_full 0.999
_diffrn_reflns_laue_measured_fraction_max 0.999
_diffrn_reflns_limit_h_max 8
_diffrn_reflns_limit_h_min -10
_diffrn_reflns_limit_k_max 11
_diffrn_reflns_limit_k_min -10
_diffrn_reflns_limit_l_max 17
_diffrn_reflns_limit_l_min -17
_diffrn_reflns_number 9305
_diffrn_reflns_point_group_measured_fraction_full 0.999
_diffrn_reflns_point_group_measured_fraction_max 0.999
_diffrn_reflns_theta_full 24.999
_diffrn_reflns_theta_max 24.999
_diffrn_reflns_theta_min 2.560
_exptl_absorpt_coefficient_mu 0.075
_exptl_absorpt_correction_T_max 0.993
_exptl_absorpt_correction_T_min 0.982
_exptl_absorpt_correction_type multi-scan
_exptl_absorpt_process_details 'SADABS V2014/5(Bruker AXS.Inc)'
_exptl_crystal_colour colourless
_exptl_crystal_density_diffrn 1.198
_exptl_crystal_description Rectangular
_exptl_crystal_F_000 480
_exptl_crystal_size_max 0.250
_exptl_crystal_size_mid 0.160
_exptl_crystal_size_min 0.100
_refine_diff_density_max 0.118
_refine_diff_density_min -0.133
_refine_diff_density_rms 0.031
_refine_ls_extinction_coef 0.014(3)
_refine_ls_extinction_expression Fc^*^=kFc[1+0.001xFc^2^\l^3^/sin(2\q)]^-1/4^
_refine_ls_extinction_method 'SHELXL-2014/7 (Sheldrick 2014'
_refine_ls_goodness_of_fit_ref 1.048
_refine_ls_hydrogen_treatment mixed
_refine_ls_matrix_type full
_refine_ls_number_parameters 160
_refine_ls_number_reflns 2188
_refine_ls_number_restraints 0
_refine_ls_restrained_S_all 1.048
_refine_ls_R_factor_all 0.0624
_refine_ls_R_factor_gt 0.0394
_refine_ls_shift/su_max 0.000
_refine_ls_shift/su_mean 0.000
_refine_ls_structure_factor_coef Fsqd
_refine_ls_weighting_details 'w=1/[\s^2^(Fo^2^)+(0.0554P)^2^+0.0318P] where P=(Fo^2^+2Fc^2^)/3'
_refine_ls_weighting_scheme calc
_refine_ls_wR_factor_gt 0.0992
_refine_ls_wR_factor_ref 0.1100
_reflns_Friedel_coverage 0.000
_reflns_number_gt 1498
_reflns_number_total 2188
_reflns_threshold_expression 'I > 2\s(I)'
_cod_data_source_file c5cc10102f2.cif
_cod_data_source_block 131
_cod_depositor_comments 'Adding full bibliography for 7118495--7118498.cif.'
_cod_database_code 7118498
_shelx_shelxl_version_number 2014/7
_shelx_space_group_comment
; 
The symmetry employed for this shelxl refinement is uniquely defined 
by the following loop, which should always be used as a source of 
symmetry information in preference to the above space-group names. 
They are only intended as comments. 
;
_shelx_estimated_absorpt_t_min 0.982
_shelx_estimated_absorpt_t_max 0.993

loop_
_space_group_symop_operation_xyz
'x, y, z'
'-x+1/2, y+1/2, -z+1/2'
'-x, -y, -z'
'x-1/2, -y-1/2, z-1/2'

loop_
_atom_site_label
_atom_site_type_symbol
_atom_site_fract_x
_atom_site_fract_y
_atom_site_fract_z
_atom_site_U_iso_or_equiv
_atom_site_adp_type
_atom_site_occupancy
_atom_site_site_symmetry_order
_atom_site_calc_flag
_atom_site_refinement_flags_posn
_atom_site_refinement_flags_adp
C1 C 0.27417(18) 0.03509(17) 0.53655(11) 0.0646(5) Uani 1 1 d . .
H1 H 0.3551 0.0250 0.5019 0.078 Uiso 1 1 calc R U
C2 C 0.2008(2) -0.08353(19) 0.56376(13) 0.0823(6) Uani 1 1 d . .
H2 H 0.2318 -0.1733 0.5472 0.099 Uiso 1 1 calc R U
C3 C 0.0817(2) -0.0698(2) 0.61538(12) 0.0791(6) Uani 1 1 d . .
H3 H 0.0327 -0.1504 0.6339 0.095 Uiso 1 1 calc R U
C4 C 0.03510(19) 0.0612(2) 0.63962(12) 0.0702(5) Uani 1 1 d . .
H4 H -0.0455 0.0700 0.6746 0.084 Uiso 1 1 calc R U
C5 C 0.10741(16) 0.18105(16) 0.61230(10) 0.0572(4) Uani 1 1 d . .
H5 H 0.0748 0.2703 0.6288 0.069 Uiso 1 1 calc R U
C6 C 0.22846(14) 0.16960(15) 0.56030(9) 0.0473(4) Uani 1 1 d . .
C7 C 0.30965(14) 0.29510(15) 0.52863(9) 0.0490(4) Uani 1 1 d . .
C8 C 0.25644(15) 0.44443(15) 0.54934(9) 0.0497(4) Uani 1 1 d . .
H8 H 0.1477 0.4419 0.5527 0.060 Uiso 1 1 calc R U
C9 C 0.22114(14) 0.54937(15) 0.39600(10) 0.0489(4) Uani 1 1 d . .
C10 C 0.26217(16) 0.65257(17) 0.33543(11) 0.0643(5) Uani 1 1 d . .
H10 H 0.3374 0.7172 0.3535 0.077 Uiso 1 1 calc R U
C11 C 0.1930(2) 0.6599(2) 0.24964(13) 0.0809(6) Uani 1 1 d . .
H11 H 0.2222 0.7293 0.2103 0.097 Uiso 1 1 calc R U
C12 C 0.0813(2) 0.5665(2) 0.22085(12) 0.0825(6) Uani 1 1 d . .
H12 H 0.0346 0.5722 0.1626 0.099 Uiso 1 1 calc R U
C13 C 0.03975(18) 0.46456(19) 0.27958(11) 0.0685(5) Uani 1 1 d . .
H13 H -0.0358 0.4006 0.2608 0.082 Uiso 1 1 calc R U
C14 C 0.10866(16) 0.45538(16) 0.36652(10) 0.0559(4) Uani 1 1 d . .
H14 H 0.0790 0.3854 0.4054 0.067 Uiso 1 1 calc R U
C15 C 0.33025(18) 0.48861(18) 0.64115(10) 0.0662(5) Uani 1 1 d . .
H15A H 0.4369 0.4936 0.6386 0.099 Uiso 1 1 calc R U
H15B H 0.3074 0.4201 0.6857 0.099 Uiso 1 1 calc R U
H15C H 0.2931 0.5800 0.6570 0.099 Uiso 1 1 calc R U
N1 N 0.28951(15) 0.54810(14) 0.48301(9) 0.0581(4) Uani 1 1 d . .
O1 O 0.42138(11) 0.27970(12) 0.48838(8) 0.0727(4) Uani 1 1 d . .
H1N H 0.3741(17) 0.5943(17) 0.4899(9) 0.060(5) Uiso 1 1 d . .

loop_
_atom_site_aniso_label
_atom_site_aniso_U_11
_atom_site_aniso_U_22
_atom_site_aniso_U_33
_atom_site_aniso_U_23
_atom_site_aniso_U_13
_atom_site_aniso_U_12
C1 0.0738(10) 0.0511(11) 0.0679(11) -0.0021(8) 0.0002(8) 0.0070(8)
C2 0.1175(15) 0.0449(11) 0.0815(13) -0.0011(9) -0.0091(12) 0.0053(11)
C3 0.1065(14) 0.0562(13) 0.0706(12) 0.0171(9) -0.0149(11) -0.0237(10)
C4 0.0768(11) 0.0657(13) 0.0682(11) 0.0162(9) 0.0065(8) -0.0139(9)
C5 0.0624(9) 0.0493(10) 0.0602(10) 0.0067(7) 0.0058(8) -0.0011(7)
C6 0.0481(7) 0.0453(9) 0.0467(8) -0.0001(7) -0.0054(6) 0.0007(7)
C7 0.0447(7) 0.0542(10) 0.0478(9) -0.0041(7) 0.0025(7) -0.0031(7)
C8 0.0504(8) 0.0481(9) 0.0514(9) -0.0016(7) 0.0085(7) -0.0051(7)
C9 0.0476(7) 0.0447(9) 0.0555(9) -0.0002(7) 0.0108(7) 0.0016(7)
C10 0.0564(8) 0.0661(11) 0.0721(11) 0.0142(9) 0.0147(8) -0.0045(8)
C11 0.0732(11) 0.1002(15) 0.0712(12) 0.0304(10) 0.0178(10) 0.0025(11)
C12 0.0745(11) 0.1167(17) 0.0563(11) 0.0085(11) 0.0064(9) 0.0085(11)
C13 0.0613(9) 0.0781(13) 0.0660(12) -0.0123(9) 0.0049(8) -0.0004(8)
C14 0.0574(8) 0.0523(10) 0.0589(10) -0.0010(7) 0.0090(7) -0.0017(7)
C15 0.0784(10) 0.0640(11) 0.0561(10) -0.0101(8) 0.0058(8) -0.0034(9)
N1 0.0598(8) 0.0534(9) 0.0607(9) 0.0049(6) 0.0036(6) -0.0175(7)
O1 0.0587(6) 0.0714(8) 0.0917(9) -0.0167(6) 0.0268(6) -0.0075(5)

loop_
_atom_type_symbol
_atom_type_description
_atom_type_scat_dispersion_real
_atom_type_scat_dispersion_imag
_atom_type_scat_source
C C 0.0033 0.0016 'International Tables Vol C Tables 4.2.6.8 and 6.1.1.4'
H H 0.0000 0.0000 'International Tables Vol C Tables 4.2.6.8 and 6.1.1.4'
N N 0.0061 0.0033 'International Tables Vol C Tables 4.2.6.8 and 6.1.1.4'
O O 0.0106 0.0060 'International Tables Vol C Tables 4.2.6.8 and 6.1.1.4'

loop_
_geom_angle_atom_site_label_1
_geom_angle_atom_site_label_2
_geom_angle_atom_site_label_3
_geom_angle
C2 C1 C6 120.51(17)
C2 C1 H1 119.7
C6 C1 H1 119.7
C3 C2 C1 120.20(17)
C3 C2 H2 119.9
C1 C2 H2 119.9
C4 C3 C2 120.26(16)
C4 C3 H3 119.9
C2 C3 H3 119.9
C3 C4 C5 120.05(17)
C3 C4 H4 120.0
C5 C4 H4 120.0
C4 C5 C6 120.63(15)
C4 C5 H5 119.7
C6 C5 H5 119.7
C1 C6 C5 118.35(14)
C1 C6 C7 118.84(14)
C5 C6 C7 122.81(13)
O1 C7 C6 120.44(13)
O1 C7 C8 119.57(13)
C6 C7 C8 119.95(12)
N1 C8 C15 109.31(12)
N1 C8 C7 113.64(11)
C15 C8 C7 108.33(12)
N1 C8 H8 108.5
C15 C8 H8 108.5
C7 C8 H8 108.5
N1 C9 C14 122.80(14)
N1 C9 C10 119.34(13)
C14 C9 C10 117.82(14)
C11 C10 C9 120.83(15)
C11 C10 H10 119.6
C9 C10 H10 119.6
C10 C11 C12 121.08(16)
C10 C11 H11 119.5
C12 C11 H11 119.5
C13 C12 C11 118.77(16)
C13 C12 H12 120.6
C11 C12 H12 120.6
C12 C13 C14 120.96(16)
C12 C13 H13 119.5
C14 C13 H13 119.5
C9 C14 C13 120.54(15)
C9 C14 H14 119.7
C13 C14 H14 119.7
C8 C15 H15A 109.5
C8 C15 H15B 109.5
H15A C15 H15B 109.5
C8 C15 H15C 109.5
H15A C15 H15C 109.5
H15B C15 H15C 109.5
C9 N1 C8 123.19(12)
C9 N1 H1N 114.5(10)
C8 N1 H1N 119.2(10)

loop_
_geom_bond_atom_site_label_1
_geom_bond_atom_site_label_2
_geom_bond_distance
C1 C2 1.375(2)
C1 C6 1.386(2)
C1 H1 0.9300
C2 C3 1.374(3)
C2 H2 0.9300
C3 C4 1.361(2)
C3 H3 0.9300
C4 C5 1.380(2)
C4 H4 0.9300
C5 C6 1.3899(19)
C5 H5 0.9300
C6 C7 1.486(2)
C7 O1 1.2188(16)
C7 C8 1.5248(19)
C8 N1 1.4370(18)
C8 C15 1.5217(19)
C8 H8 0.9800
C9 N1 1.3821(18)
C9 C14 1.383(2)
C9 C10 1.396(2)
C10 C11 1.370(2)
C10 H10 0.9300
C11 C12 1.371(3)
C11 H11 0.9300
C12 C13 1.371(2)
C12 H12 0.9300
C13 C14 1.386(2)
C13 H13 0.9300
C14 H14 0.9300
C15 H15A 0.9600
C15 H15B 0.9600
C15 H15C 0.9600
N1 H1N 0.871(15)

loop_
_geom_torsion_atom_site_label_1
_geom_torsion_atom_site_label_2
_geom_torsion_atom_site_label_3
_geom_torsion_atom_site_label_4
_geom_torsion
C6 C1 C2 C3 -0.4(3)
C1 C2 C3 C4 0.3(3)
C2 C3 C4 C5 0.0(3)
C3 C4 C5 C6 -0.3(2)
C2 C1 C6 C5 0.2(2)
C2 C1 C6 C7 -179.29(13)
C4 C5 C6 C1 0.1(2)
C4 C5 C6 C7 179.61(13)
C1 C6 C7 O1 -5.5(2)
C5 C6 C7 O1 175.02(12)
C1 C6 C7 C8 176.63(12)
C5 C6 C7 C8 -2.83(19)
O1 C7 C8 N1 31.18(18)
C6 C7 C8 N1 -150.95(12)
O1 C7 C8 C15 -90.50(15)
C6 C7 C8 C15 87.36(14)
N1 C9 C10 C11 -177.74(14)
C14 C9 C10 C11 -0.1(2)
C9 C10 C11 C12 0.2(3)
C10 C11 C12 C13 -0.2(3)
C11 C12 C13 C14 0.0(3)
N1 C9 C14 C13 177.52(13)
C10 C9 C14 C13 -0.1(2)
C12 C13 C14 C9 0.1(2)
C14 C9 N1 C8 3.6(2)
C10 C9 N1 C8 -178.82(13)
C15 C8 N1 C9 -170.28(13)
C7 C8 N1 C9 68.58(17)
